data_1569676
loop_
_publ_author_name
'Young, Rosemary J.'
'Huxley, Michael T.'
'Wu, Lingjun'
'Hart, Jack'
'O'Shea, James'
'Doonan, Christian J.'
'Champness, Neil R.'
'Sumby, Christopher J.'

_publ_section_title
;
 Studying manganese carbonyl photochemistry in a permanently porous
 metal-organic framework.
;
_journal_issue 35
_journal_name_full 'Chemical science'
_journal_page_first 9409
_journal_page_last 9417
_journal_paper_doi 10.1039/d3sc03553k
_journal_volume 14
_journal_year 2023
_chemical_formula_moiety 'C40.3 H38.6 Br0.275 Mn1.85 N6 O6.7, C4 H8 O, 0.075(Br)'
_chemical_formula_sum 'C44.3 H46.6 Br0.35 Mn1.85 N6 O7.7'
_chemical_formula_weight 915.88
_space_group_crystal_system monoclinic
_space_group_IT_number 11
_space_group_name_Hall '-P 2yb'
_space_group_name_H-M_alt 'P 1 21/m 1'
_atom_sites_solution_hydrogens geom
_atom_sites_solution_primary direct
_audit_creation_date 2022-10-31
_audit_creation_method
;
Olex2 1.3
(compiled 2020.11.12 svn.r5f609507 for OlexSys, GUI svn.r6408)
;
_audit_update_record
;
2022-11-11 deposited with the CCDC.	2023-08-15 downloaded from the CCDC.
;
_cell_angle_alpha 90
_cell_angle_beta 93.82(3)
_cell_angle_gamma 90
_cell_formula_units_Z 4
_cell_length_a 12.338(3)
_cell_length_b 32.702(7)
_cell_length_c 13.010(3)
_cell_measurement_reflns_used 88372
_cell_measurement_temperature 150(2)
_cell_measurement_theta_max 31.841
_cell_measurement_theta_min 1.245
_cell_volume 5238(2)
_computing_cell_refinement 'AS QEGUI'
_computing_data_collection 'XDS (Kabsch, 2010)'
_computing_data_reduction 'XDS (Kabsch, 2010)'
_computing_molecular_graphics 'Olex2 1.3 (Dolomanov et al., 2009)'
_computing_publication_material 'Olex2 1.3 (Dolomanov et al., 2009)'
_computing_structure_refinement 'SHELXL 2018/3 (Sheldrick, 2015)'
_computing_structure_solution 'SHELXS  (Sheldrick, 2008)'
_diffrn_ambient_temperature 150(2)
_diffrn_detector_area_resol_mean '13.3 (Dectris Eiger detectors)'
_diffrn_measured_fraction_theta_full 0.995
_diffrn_measured_fraction_theta_max 0.793
_diffrn_measurement_device_type
;
N. P. Cowieson, D. Aragao, M. Clift, D. J. Ericsson, C. Gee, 
S. J. Harrop, N. Mudie, S. Panjikar, J. R. Price, A. Riboldi-
Tunnicliffe, R. Williamson and T. Caradoc-Davies, MX1: a 
bending-magnet crystallography beamline serving both chemical 
and macromolecular crystallography communities at the 
Australian Synchrotron, J. Synchrotron Rad. (2015). 22, 187-190.
;
_diffrn_measurement_method 'Omega Scan'
_diffrn_radiation_monochromator 'Silicon Double Crystal'
_diffrn_radiation_type Synchrotron
_diffrn_radiation_wavelength 0.71073
_diffrn_reflns_av_R_equivalents 0.0642
_diffrn_reflns_av_unetI/netI 0.0422
_diffrn_reflns_Laue_measured_fraction_full 0.995
_diffrn_reflns_Laue_measured_fraction_max 0.793
_diffrn_reflns_limit_h_max 17
_diffrn_reflns_limit_h_min -17
_diffrn_reflns_limit_k_max 48
_diffrn_reflns_limit_k_min -48
_diffrn_reflns_limit_l_max 17
_diffrn_reflns_limit_l_min -17
_diffrn_reflns_number 88372
_diffrn_reflns_point_group_measured_fraction_full 0.995
_diffrn_reflns_point_group_measured_fraction_max 0.793
_diffrn_reflns_theta_full 27.000
_diffrn_reflns_theta_max 31.841
_diffrn_reflns_theta_min 1.245
_diffrn_source 'MX1 Beamline Australian Synchrotron'
_exptl_absorpt_coefficient_mu 0.763
_exptl_absorpt_correction_type multi-scan
_exptl_absorpt_process_details 'XDS (Kabsch, 2010)'
_exptl_crystal_colour 'clear colourless'
_exptl_crystal_colour_lustre clear
_exptl_crystal_colour_primary colourless
_exptl_crystal_density_diffrn 1.161
_exptl_crystal_description plate
_exptl_crystal_F_000 1898
_exptl_crystal_preparation 'Extedned photolysis has caused the crystal to become colourless'
_exptl_crystal_size_max 0.18
_exptl_crystal_size_mid 0.03
_exptl_crystal_size_min 0.01
_refine_diff_density_max 2.612
_refine_diff_density_min -1.472
_refine_diff_density_rms 0.148
_refine_ls_extinction_method none
_refine_ls_goodness_of_fit_ref 1.293
_refine_ls_hydrogen_treatment constr
_refine_ls_matrix_type full
_refine_ls_number_parameters 555
_refine_ls_number_reflns 14456
_refine_ls_number_restraints 205
_refine_ls_restrained_S_all 1.304
_refine_ls_R_factor_all 0.1519
_refine_ls_R_factor_gt 0.1137
_refine_ls_shift/su_max 0.000
_refine_ls_shift/su_mean 0.000
_refine_ls_structure_factor_coef Fsqd
_refine_ls_weighting_details 'w=1/[\s^2^(Fo^2^)+(0.2000P)^2^] where P=(Fo^2^+2Fc^2^)/3'
_refine_ls_weighting_scheme calc
_refine_ls_wR_factor_gt 0.3233
_refine_ls_wR_factor_ref 0.3543
_reflns_Friedel_coverage 0.000
_reflns_number_gt 8857
_reflns_number_total 14456
_reflns_threshold_expression 'I > 2\s(I)'
_cod_data_source_file d3sc03553k2.cif
_cod_data_source_block e1120
_cod_depositor_comments
;
The following automatic conversions were performed:

data item '_exptl_absorpt_correction_type' value 'Multi-Scan' was
changed to 'multi-scan' in accordance with the
/home/data/users/saulius/crontab/automatic-downloads/rss-feeds/RSC/lib/dictionaries/cif_core.dic
dictionary named 'cif_core.dic' version 2.4.2 last updated on
2011-04-26.

Automatic conversion script
Id: cif_fix_values 8170 2020-07-09 18:12:32Z antanas 

 Adding full bibliography for 1569673--1569679.cif.
;
_cod_original_cell_volume 5237.6(18)
_cod_original_formula_sum 'C44.30 H46.60 Br0.35 Mn1.85 N6 O7.70'
_cod_database_code 1569676
_shelx_shelxl_version_number 2018/3
_shelx_space_group_comment
;
The symmetry employed for this shelxl refinement is uniquely defined
by the following loop, which should always be used as a source of
symmetry information in preference to the above space-group names.
They are only intended as comments.
;
_diffrn_measurement_detector_type 'Dectris Eiger2 9M'
_olex2_refinement_description
;
1. Fixed Uiso
 At 1.2 times of:
  All C(H) groups, All C(H,H) groups
 At 1.5 times of:
  All C(H,H,H) groups
2. Restrained distances
 Mn3-N61
 -2.2 with sigma of 0.02
 C63-C66
 1.5 with sigma of 0.02
 Br1-Mn3B
 2.65 with sigma of 0.02
 C65-C67
 1.5 with sigma of 0.02
 N61-N62
 1.35 with sigma of 0.02
 Br2-Mn3
 -2.55 with sigma of 0.02
3. Restrained planarity
 C71, C72, C73, C74, C75, C76
 with sigma of 0.1
4. Uiso/Uaniso restraints and constraints
O2 \\sim C3 \\sim C4 \\sim C5 \\sim C6: within 2A with sigma of 0.04 and sigma
for terminal atoms of 0.08 within 2A
C71 \\sim C72 \\sim C73 \\sim C74 \\sim C75 \\sim C76: within 2A with sigma of
0.04 and sigma for terminal atoms of 0.08 within 2A
O81 \\sim C82 \\sim C83 \\sim C84 \\sim C85: within 2A with sigma of 0.04 and
sigma for terminal atoms of 0.08 within 2A
N61 \\sim N62 \\sim C63 \\sim C64 \\sim C65: within 2A with sigma of 0.04 and
sigma for terminal atoms of 0.08 within 2A
5. Rigid body (RIGU) restrains
 O2, C3, C4, C5, C6
 with sigma for 1-2 distances of 0.004 and sigma for 1-3 distances of 0.004
 C71, C72, C73, C74, C75, C76
 with sigma for 1-2 distances of 0.004 and sigma for 1-3 distances of 0.004
 O81, C82, C83, C84, C85
 with sigma for 1-2 distances of 0.004 and sigma for 1-3 distances of 0.004
 N61, N62, C63, C64, C65
 with sigma for 1-2 distances of 0.004 and sigma for 1-3 distances of 0.004
6. Others
 Fixed Sof: Br1(0.165) Br2(0.11) Mn3(0.15) Br10(0.075) Mn3B(0.2) O2(0.7)
 C3(0.7) H2(0.7) H3(0.7) C4(0.7) H4A(0.7) H4B(0.7) C5(0.7) H5A(0.7) H5B(0.7)
 C6(0.7) H6A(0.7) H6B(0.7)
7.a Free rotating group:
 O2(C3,C4,C5,C6)
7.b Secondary CH2 refined with riding coordinates:
 C1(H1A,H1B), C51(H51A,H51B), C82(H82A,H82B), C83(H83A,H83B), C84(H84A,H84B),
 C85(H85A,H85B), C3(H2,H3), C4(H4A,H4B), C5(H5A,H5B), C6(H6A,H6B)
7.c Aromatic/amide H refined with riding coordinates:
 C22(H22), C23(H23), C25(H25), C26(H26), C42(H42), C43(H43), C45(H45),
 C46(H46), C72(H72), C73(H73), C75(H75), C76(H76)
7.d Idealised Me refined as rotating group:
 C16(H16A,H16B,H16C), C17(H17A,H17B,H17C), C36(H36A,H36B,H36C), C37(H37A,H37B,
 H37C), C66(H66A,H66B,H66C), C67(H67A,H67B,H67C)
;
_smtbx_masks_special_details
;
A solvent mask was calculated and 292 electrons were 
found in a volume of 1182\%A^3^ in 2 voids per unit cell. 
This is consistent with the presence of 
0[C4H8O], 1.75[C4H8O] per Asymmetric Unit 
which account for 280 electrons 
per unit cell.
;
_smtbx_masks_void_probe_radius 1.2
_smtbx_masks_void_truncation_radius 1.2
_olex2_submission_special_instructions 'No special instructions were received'

loop_
_space_group_symop_operation_xyz
'x, y, z'
'-x, y+1/2, -z'
'-x, -y, -z'
'x, -y-1/2, z'

loop_
_atom_site_label
_atom_site_type_symbol
_atom_site_fract_x
_atom_site_fract_y
_atom_site_fract_z
_atom_site_U_iso_or_equiv
_atom_site_adp_type
_atom_site_occupancy
_atom_site_site_symmetry_order
_atom_site_calc_flag
_atom_site_refinement_flags_posn
_atom_site_refinement_flags_adp
_atom_site_refinement_flags_occupancy
_atom_site_disorder_assembly
_atom_site_disorder_group
Mn1 Mn 0.500000 0.000000 0.500000 0.0417(2) Uani 1 2 d S . P . .
Br1 Br 1.1854(4) -0.250000 0.4768(4) 0.1319(15) Uani 0.33 2 d DS T P A 2
C1 C 0.7854(3) 0.15307(14) 0.7203(3) 0.0448(9) Uani 1 1 d . . . . .
H1A H 0.803369 0.179531 0.754269 0.054 Uiso 1 1 calc R U . . .
H1B H 0.726436 0.157938 0.666332 0.054 Uiso 1 1 calc R U . . .
Mn2 Mn 0.70866(4) 0.06971(2) 0.59087(4) 0.0391(2) Uani 1 1 d . . . . .
Br2 Br 1.3453(6) -0.250000 0.9181(7) 0.149(3) Uani 0.22 2 d DS T P B 1
Mn3 Mn 1.2463(7) -0.250000 0.7364(6) 0.113(2) Uani 0.3 2 d DS T P B 1
N11 N 0.7479(3) 0.12472(11) 0.7956(2) 0.0447(8) Uani 1 1 d . . . . .
N12 N 0.7017(3) 0.08935(12) 0.7623(2) 0.0456(8) Uani 1 1 d . . . . .
C13 C 0.6737(4) 0.06958(15) 0.8462(3) 0.0486(10) Uani 1 1 d . . . . .
C14 C 0.7043(3) 0.09263(16) 0.9355(3) 0.0492(10) Uani 1 1 d . . . . .
C15 C 0.7524(4) 0.12761(16) 0.9006(3) 0.0531(11) Uani 1 1 d . . . . .
C16 C 0.6169(5) 0.02883(17) 0.8396(3) 0.0671(15) Uani 1 1 d . . . . .
H16A H 0.556708 0.028857 0.885078 0.101 Uiso 1 1 calc R U . . .
H16B H 0.668431 0.007149 0.860863 0.101 Uiso 1 1 calc R U . . .
H16C H 0.588542 0.023955 0.768462 0.101 Uiso 1 1 calc R U . . .
C17 C 0.7994(6) 0.1638(2) 0.9566(4) 0.087(2) Uani 1 1 d . . . . .
H17A H 0.876486 0.166320 0.943607 0.131 Uiso 1 1 calc R U . . .
H17B H 0.792069 0.160431 1.030645 0.131 Uiso 1 1 calc R U . . .
H17C H 0.760723 0.188530 0.932424 0.131 Uiso 1 1 calc R U . . .
C21 C 0.6921(4) 0.08138(18) 1.0435(3) 0.0550(12) Uani 1 1 d . . . . .
C22 C 0.7787(4) 0.0866(2) 1.1156(3) 0.0711(17) Uani 1 1 d . . . . .
H22 H 0.845460 0.097283 1.094866 0.085 Uiso 1 1 calc R U . . .
C23 C 0.7684(4) 0.0762(2) 1.2192(3) 0.0695(16) Uani 1 1 d . . . . .
H23 H 0.828915 0.079285 1.267677 0.083 Uiso 1 1 calc R U . . .
C24 C 0.6713(4) 0.06156(15) 1.2516(3) 0.0508(11) Uani 1 1 d . . . . .
C25 C 0.5849(4) 0.05596(18) 1.1793(3) 0.0589(12) Uani 1 1 d . . . . .
H25 H 0.518675 0.044864 1.200266 0.071 Uiso 1 1 calc R U . . .
C26 C 0.5937(4) 0.06637(17) 1.0766(3) 0.0581(12) Uani 1 1 d . . . . .
H26 H 0.532834 0.063312 1.028571 0.070 Uiso 1 1 calc R U . . .
C27 C 0.6563(4) 0.05149(16) 1.3621(3) 0.0491(10) Uani 1 1 d . . . . .
O28 O 0.7203(3) 0.06843(11) 1.4300(2) 0.0557(8) Uani 1 1 d . . . . .
O29 O 0.5807(3) 0.02769(12) 1.3798(2) 0.0618(9) Uani 1 1 d . . . . .
N31 N 0.8666(3) 0.10397(12) 0.6105(2) 0.0435(8) Uani 1 1 d . . . . .
N32 N 0.8804(3) 0.13769(12) 0.6728(2) 0.0431(8) Uani 1 1 d . . . . .
C33 C 0.9877(3) 0.14627(15) 0.6924(3) 0.0495(10) Uani 1 1 d . . . . .
C34 C 1.0446(3) 0.11762(16) 0.6393(3) 0.0517(10) Uani 1 1 d . . . . .
C35 C 0.9651(3) 0.09176(16) 0.5891(3) 0.0515(10) Uani 1 1 d . . . . .
C36 C 1.0262(4) 0.18101(19) 0.7609(4) 0.0709(15) Uani 1 1 d . . . . .
H36A H 1.000016 0.206923 0.730660 0.106 Uiso 1 1 calc R U . . .
H36B H 1.105832 0.181181 0.767647 0.106 Uiso 1 1 calc R U . . .
H36C H 0.998044 0.177611 0.829019 0.106 Uiso 1 1 calc R U . . .
C37 C 0.9805(4) 0.0553(2) 0.5221(5) 0.0734(16) Uani 1 1 d . . . . .
H37A H 1.039387 0.060645 0.476985 0.110 Uiso 1 1 calc R U . . .
H37B H 0.913113 0.049877 0.480039 0.110 Uiso 1 1 calc R U . . .
H37C H 0.998923 0.031419 0.565360 0.110 Uiso 1 1 calc R U . . .
C41 C 1.1641(4) 0.11333(18) 0.6352(4) 0.0592(12) Uani 1 1 d . . . . .
C42 C 1.2104(4) 0.07511(17) 0.6529(4) 0.0598(12) Uani 1 1 d . . . . .
H42 H 1.165774 0.053082 0.672013 0.072 Uiso 1 1 calc R U . . .
C43 C 1.3222(4) 0.06809(17) 0.6431(4) 0.0565(11) Uani 1 1 d . . . . .
H43 H 1.353029 0.041774 0.655189 0.068 Uiso 1 1 calc R U . . .
C44 C 1.3864(3) 0.10124(16) 0.6148(4) 0.0544(11) Uani 1 1 d . . . . .
C45 C 1.3429(4) 0.14023(18) 0.6032(5) 0.0706(15) Uani 1 1 d . . . . .
H45 H 1.388383 0.162721 0.589225 0.085 Uiso 1 1 calc R U . . .
C46 C 1.2298(4) 0.14632(19) 0.6124(5) 0.0709(15) Uani 1 1 d . . . . .
H46 H 1.199176 0.172808 0.602916 0.085 Uiso 1 1 calc R U . . .
C47 C 1.5040(3) 0.09336(15) 0.5957(3) 0.0474(10) Uani 1 1 d . . . . .
O48 O 1.5360(2) 0.05599(11) 0.5957(2) 0.0478(7) Uani 1 1 d . . . . .
O49 O 1.5671(2) 0.12210(11) 0.5811(2) 0.0534(8) Uani 1 1 d . . . . .
C51 C 1.0874(10) -0.250000 0.9014(8) 0.096(4) Uani 1 2 d S T P . .
H51A H 1.048526 -0.250000 0.965536 0.115 Uiso 1 2 calc R U P . .
H51B H 1.166518 -0.250000 0.919831 0.115 Uiso 1 2 calc R U P . .
N61 N 1.1193(6) -0.2086(2) 0.7513(6) 0.118(2) Uani 1 1 d D U . . .
N62 N 1.0574(6) -0.21515(16) 0.8400(6) 0.1029(19) Uani 1 1 d D U . . .
C63 C 0.9830(6) -0.18564(16) 0.8410(4) 0.0776(16) Uani 1 1 d D U . . .
C64 C 0.9867(7) -0.1599(2) 0.7616(6) 0.097(2) Uani 1 1 d . U . . .
C65 C 1.0778(6) -0.1762(3) 0.7124(7) 0.105(2) Uani 1 1 d D U . . .
C66 C 0.8914(8) -0.1854(3) 0.9239(5) 0.116(3) Uani 1 1 d D . . . .
H66A H 0.888390 -0.212390 0.956400 0.174 Uiso 1 1 calc R U . . .
H66B H 0.820642 -0.179023 0.888985 0.174 Uiso 1 1 calc R U . . .
H66C H 0.909693 -0.164706 0.976674 0.174 Uiso 1 1 calc R U . . .
C67 C 1.1156(8) -0.1571(4) 0.6090(7) 0.146(4) Uani 1 1 d D . . . .
H67A H 1.055856 -0.158603 0.555610 0.218 Uiso 1 1 calc R U . . .
H67B H 1.178044 -0.172502 0.586608 0.218 Uiso 1 1 calc R U . . .
H67C H 1.136394 -0.128506 0.620692 0.218 Uiso 1 1 calc R U . . .
C71 C 0.9101(7) -0.12521(19) 0.7383(6) 0.106(3) Uani 1 1 d . U . . .
C72 C 0.9279(4) -0.08833(18) 0.7774(4) 0.0723(16) Uani 1 1 d . U . . .
H72 H 0.981210 -0.084811 0.832826 0.087 Uiso 1 1 calc R U . . .
C73 C 0.8707(4) -0.05497(18) 0.7391(4) 0.0661(14) Uani 1 1 d . U . . .
H73 H 0.892010 -0.028597 0.763494 0.079 Uiso 1 1 calc R U . . .
C74 C 0.7869(4) -0.05776(15) 0.6696(3) 0.0539(11) Uani 1 1 d . U . . .
C75 C 0.7607(10) -0.0951(2) 0.6361(10) 0.194(6) Uani 1 1 d . U . . .
H75 H 0.698861 -0.099149 0.589736 0.233 Uiso 1 1 calc R U . . .
C76 C 0.8243(12) -0.1281(3) 0.6692(12) 0.228(7) Uani 1 1 d . U . . .
H76 H 0.806201 -0.154320 0.641506 0.274 Uiso 1 1 calc R U . . .
C77 C 0.7285(3) -0.02116(14) 0.6216(3) 0.0446(9) Uani 1 1 d . . . . .
O78 O 0.7729(3) 0.01317(10) 0.6380(2) 0.0532(8) Uani 1 1 d . . . . .
O79 O 0.6421(3) -0.02749(11) 0.5697(3) 0.0622(9) Uani 1 1 d . . . . .
O81 O 1.0597(6) 0.0173(2) 0.8711(7) 0.155(3) Uani 1 1 d . U . . .
C82 C 1.1601(8) 0.0349(4) 0.9313(9) 0.134(3) Uani 1 1 d . U . . .
H82A H 1.170915 0.021914 1.000046 0.160 Uiso 1 1 calc R U . . .
H82B H 1.226140 0.030647 0.893412 0.160 Uiso 1 1 calc R U . . .
C83 C 1.1360(10) 0.0782(4) 0.9408(8) 0.138(3) Uani 1 1 d . U . . .
H83A H 1.171865 0.089400 1.005106 0.166 Uiso 1 1 calc R U . . .
H83B H 1.162374 0.093552 0.881690 0.166 Uiso 1 1 calc R U . . .
C84 C 1.0228(8) 0.0817(3) 0.9422(6) 0.101(2) Uani 1 1 d . U . . .
H84A H 0.999964 0.077330 1.012891 0.121 Uiso 1 1 calc R U . . .
H84B H 0.998937 0.109313 0.919067 0.121 Uiso 1 1 calc R U . . .
C85 C 0.9766(6) 0.0520(3) 0.8757(5) 0.094(2) Uani 1 1 d . U . . .
H85A H 0.960156 0.063683 0.806203 0.113 Uiso 1 1 calc R U . . .
H85B H 0.908213 0.041630 0.901815 0.113 Uiso 1 1 calc R U . . .
Br10 Br 0.8403(13) 0.250000 0.8296(7) 0.154(5) Uani 0.15 2 d S T P . .
Mn3B Mn 1.2314(5) -0.250000 0.6708(5) 0.1093(15) Uani 0.4 2 d DS T P A 2
O2 O 1.3527(9) -0.2035(3) 0.6892(10) 0.167(4) Uiso 0.7 1 d G U P . .
C3 C 1.3913(13) -0.1857(5) 0.7858(9) 0.198(8) Uiso 0.7 1 d G U P B .
H2 H 1.393943 -0.206528 0.841072 0.238 Uiso 0.7 1 calc R U P . .
H3 H 1.342779 -0.163211 0.804858 0.238 Uiso 0.7 1 calc R U P . .
C4 C 1.5055(12) -0.1693(5) 0.7702(12) 0.246(11) Uiso 0.7 1 d G U P B .
H4A H 1.561580 -0.190529 0.785258 0.295 Uiso 0.7 1 calc R U P . .
H4B H 1.522477 -0.145046 0.813839 0.295 Uiso 0.7 1 calc R U P . .
C5 C 1.4964(12) -0.1581(5) 0.6552(13) 0.201(8) Uiso 0.7 1 d G U P B .
H5A H 1.462844 -0.130803 0.643710 0.242 Uiso 0.7 1 calc R U P . .
H5B H 1.568292 -0.158471 0.625650 0.242 Uiso 0.7 1 calc R U P . .
C6 C 1.4226(13) -0.1922(5) 0.6098(9) 0.242(11) Uiso 0.7 1 d G U P B .
H6A H 1.379173 -0.182276 0.548028 0.290 Uiso 0.7 1 calc R U P . .
H6B H 1.466407 -0.215910 0.589945 0.290 Uiso 0.7 1 calc R U P . .

loop_
_atom_site_aniso_label
_atom_site_aniso_U_11
_atom_site_aniso_U_22
_atom_site_aniso_U_33
_atom_site_aniso_U_23
_atom_site_aniso_U_13
_atom_site_aniso_U_12
Mn1 0.0323(4) 0.0673(6) 0.0246(4) 0.0034(3) -0.0043(3) -0.0055(4)
Br1 0.137(4) 0.102(3) 0.161(4) 0.000 0.043(3) 0.000
C1 0.040(2) 0.056(2) 0.0377(18) -0.0015(17) 0.0033(15) 0.0011(18)
Mn2 0.0314(3) 0.0623(4) 0.0231(3) 0.0002(2) -0.00263(19) -0.0028(3)
Br2 0.087(4) 0.189(8) 0.169(7) 0.000 -0.017(4) 0.000
Mn3 0.143(6) 0.109(4) 0.082(4) 0.000 -0.024(4) 0.000
N11 0.0431(18) 0.066(2) 0.0246(13) -0.0045(13) 0.0024(12) -0.0113(16)
N12 0.0435(18) 0.067(2) 0.0266(14) -0.0009(14) 0.0017(12) -0.0088(17)
C13 0.051(2) 0.074(3) 0.0212(15) -0.0031(16) 0.0002(14) -0.008(2)
C14 0.044(2) 0.077(3) 0.0264(17) -0.0015(17) -0.0007(14) -0.014(2)
C15 0.046(2) 0.085(3) 0.0290(17) -0.0104(19) 0.0053(15) -0.014(2)
C16 0.095(4) 0.075(3) 0.031(2) -0.0023(19) 0.004(2) -0.027(3)
C17 0.109(5) 0.116(5) 0.039(2) -0.029(3) 0.023(3) -0.055(4)
C21 0.049(2) 0.093(3) 0.0231(17) -0.0046(18) 0.0022(15) -0.015(2)
C22 0.051(3) 0.137(5) 0.0248(18) 0.001(2) -0.0009(16) -0.028(3)
C23 0.051(3) 0.128(5) 0.029(2) -0.001(2) -0.0044(17) -0.018(3)
C24 0.051(2) 0.077(3) 0.0242(16) -0.0001(17) 0.0005(15) -0.013(2)
C25 0.050(2) 0.092(4) 0.035(2) 0.000(2) 0.0020(17) -0.026(2)
C26 0.048(2) 0.093(4) 0.0324(19) -0.005(2) -0.0036(16) -0.021(2)
C27 0.044(2) 0.073(3) 0.0294(17) -0.0040(18) -0.0018(15) -0.003(2)
O28 0.0500(17) 0.093(2) 0.0230(12) -0.0005(13) -0.0015(11) -0.0097(16)
O29 0.073(2) 0.082(2) 0.0312(14) 0.0036(14) 0.0078(14) -0.0216(19)
N31 0.0321(16) 0.064(2) 0.0346(15) -0.0057(14) 0.0019(12) -0.0033(15)
N32 0.0324(16) 0.063(2) 0.0340(15) -0.0021(14) 0.0022(12) -0.0049(15)
C33 0.036(2) 0.067(3) 0.046(2) 0.0021(19) -0.0010(16) -0.0077(19)
C34 0.0299(19) 0.074(3) 0.051(2) -0.006(2) 0.0045(16) -0.003(2)
C35 0.034(2) 0.070(3) 0.051(2) -0.008(2) 0.0062(16) -0.002(2)
C36 0.055(3) 0.093(4) 0.066(3) -0.025(3) 0.012(2) -0.025(3)
C37 0.043(3) 0.097(4) 0.081(4) -0.037(3) 0.010(2) -0.006(3)
C41 0.033(2) 0.081(3) 0.064(3) -0.003(2) 0.0075(18) -0.005(2)
C42 0.036(2) 0.075(3) 0.070(3) 0.004(2) 0.008(2) -0.002(2)
C43 0.039(2) 0.071(3) 0.060(3) 0.003(2) 0.0054(19) -0.003(2)
C44 0.032(2) 0.074(3) 0.057(3) -0.002(2) 0.0038(17) -0.002(2)
C45 0.035(2) 0.069(3) 0.108(4) 0.008(3) 0.009(2) 0.000(2)
C46 0.038(2) 0.071(3) 0.105(4) 0.000(3) 0.012(3) 0.004(2)
C47 0.0303(19) 0.071(3) 0.040(2) 0.0039(18) -0.0017(14) -0.001(2)
O48 0.0336(14) 0.075(2) 0.0338(13) -0.0021(13) -0.0029(10) -0.0010(14)
O49 0.0324(14) 0.077(2) 0.0503(16) 0.0073(15) -0.0003(12) -0.0003(15)
C51 0.131(9) 0.061(5) 0.087(6) 0.000 -0.058(6) 0.000
N61 0.112(5) 0.121(5) 0.114(5) 0.012(4) -0.033(4) 0.008(4)
N62 0.117(5) 0.061(3) 0.121(4) -0.006(3) -0.061(3) 0.000(3)
C63 0.109(4) 0.053(3) 0.065(3) -0.004(2) -0.040(3) 0.000(3)
C64 0.107(5) 0.090(4) 0.088(4) -0.002(3) -0.029(4) 0.000(4)
C65 0.069(4) 0.094(5) 0.150(7) 0.011(4) -0.010(4) -0.006(4)
C66 0.195(10) 0.091(5) 0.060(4) 0.011(3) -0.011(5) 0.002(6)
C67 0.124(8) 0.199(11) 0.113(7) 0.025(7) 0.003(6) 0.016(8)
C71 0.121(6) 0.063(3) 0.124(6) 0.001(3) -0.079(5) 0.005(3)
C72 0.067(3) 0.075(3) 0.069(3) -0.014(3) -0.037(3) 0.016(3)
C73 0.059(3) 0.068(3) 0.066(3) -0.010(2) -0.032(2) 0.005(2)
C74 0.048(2) 0.065(3) 0.046(2) 0.0038(19) -0.0152(18) 0.001(2)
C75 0.221(10) 0.070(4) 0.262(11) 0.001(5) -0.207(10) -0.005(5)
C76 0.261(12) 0.066(4) 0.323(14) 0.005(6) -0.235(11) -0.004(6)
C77 0.0373(19) 0.068(3) 0.0273(16) -0.0010(16) -0.0050(13) 0.0082(19)
O78 0.0470(17) 0.0630(19) 0.0474(16) 0.0005(14) -0.0124(13) 0.0019(15)
O79 0.0502(19) 0.070(2) 0.062(2) -0.0034(16) -0.0246(15) 0.0027(16)
O81 0.128(5) 0.124(5) 0.209(8) -0.021(5) -0.008(5) -0.014(4)
C82 0.112(6) 0.147(7) 0.137(8) 0.044(6) -0.032(5) 0.005(5)
C83 0.148(7) 0.155(7) 0.109(7) -0.025(6) -0.004(6) -0.030(7)
C84 0.123(6) 0.103(5) 0.076(4) -0.011(4) -0.007(4) 0.002(5)
C85 0.094(5) 0.114(5) 0.072(4) 0.010(3) -0.011(3) 0.008(4)
Br10 0.310(16) 0.059(4) 0.098(6) 0.000 0.055(8) 0.000
Mn3B 0.101(3) 0.121(4) 0.108(4) 0.000 0.022(3) 0.000

loop_
_atom_type_symbol
_atom_type_description
_atom_type_scat_dispersion_real
_atom_type_scat_dispersion_imag
_atom_type_scat_source
C C 0.0033 0.0016 'International Tables Vol C Tables 4.2.6.8 and 6.1.1.4'
H H 0.0000 0.0000 'International Tables Vol C Tables 4.2.6.8 and 6.1.1.4'
Br Br -0.2901 2.4595 'International Tables Vol C Tables 4.2.6.8 and 6.1.1.4'
Mn Mn 0.3368 0.7283 'International Tables Vol C Tables 4.2.6.8 and 6.1.1.4'
N N 0.0061 0.0033 'International Tables Vol C Tables 4.2.6.8 and 6.1.1.4'
O O 0.0106 0.0060 'International Tables Vol C Tables 4.2.6.8 and 6.1.1.4'

loop_
_geom_angle_atom_site_label_1
_geom_angle_atom_site_label_2
_geom_angle_atom_site_label_3
_geom_angle
_geom_angle_site_symmetry_1
_geom_angle_site_symmetry_3
_geom_angle_publ_flag
O29 Mn1 O29 180.00(19) 3_657 1_554 ?
O29 Mn1 O48 88.57(12) 1_554 1_455 ?
O29 Mn1 O48 91.43(12) 3_657 1_455 ?
O29 Mn1 O48 91.43(12) 1_554 3_756 ?
O29 Mn1 O48 88.57(12) 3_657 3_756 ?
O29 Mn1 O79 94.64(15) 3_657 3_656 ?
O29 Mn1 O79 85.36(15) 1_554 3_656 ?
O29 Mn1 O79 94.64(15) 1_554 . ?
O29 Mn1 O79 85.36(15) 3_657 . ?
O48 Mn1 O48 180.00(10) 1_455 3_756 ?
O79 Mn1 O48 91.07(12) . 3_756 ?
O79 Mn1 O48 91.08(12) 3_656 1_455 ?
O79 Mn1 O48 88.93(12) . 1_455 ?
O79 Mn1 O48 88.92(12) 3_656 3_756 ?
O79 Mn1 O79 180.00(17) 3_656 . ?
H1A C1 H1B 107.9 . . ?
N11 C1 H1A 109.3 . . ?
N11 C1 H1B 109.3 . . ?
N11 C1 N32 111.7(4) . . ?
N32 C1 H1A 109.3 . . ?
N32 C1 H1B 109.3 . . ?
N12 Mn2 O49 77.57(12) . 1_455 ?
O28 Mn2 N12 165.03(14) 1_554 . ?
O28 Mn2 N31 90.39(12) 1_554 . ?
O28 Mn2 O48 98.93(12) 1_554 1_455 ?
O28 Mn2 O49 93.32(12) 1_554 1_455 ?
N31 Mn2 N12 80.83(12) . . ?
N31 Mn2 O49 105.53(13) . 1_455 ?
O48 Mn2 N12 86.06(12) 1_455 . ?
O48 Mn2 N31 160.06(13) 1_455 . ?
O48 Mn2 O49 56.63(12) 1_455 1_455 ?
O78 Mn2 N12 90.03(13) . . ?
O78 Mn2 O28 102.97(14) . 1_554 ?
O78 Mn2 N31 95.67(13) . . ?
O78 Mn2 O48 99.30(13) . 1_455 ?
O78 Mn2 O49 153.15(12) . 1_455 ?
N61 Mn3 Br2 103.1(4) 4 . ?
N61 Mn3 Br2 103.1(4) . . ?
N61 Mn3 N61 80.8(5) 4 . ?
N61 Mn3 O2 92.5(4) 4 4 ?
N61 Mn3 O2 92.5(4) . . ?
N61 Mn3 O2 166.3(5) . 4 ?
N61 Mn3 O2 166.3(5) 4 . ?
O2 Mn3 Br2 90.0(4) 4 . ?
O2 Mn3 Br2 90.0(4) . . ?
O2 Mn3 O2 91.3(7) 4 . ?
N12 N11 C1 118.6(3) . . ?
N12 N11 C15 111.7(3) . . ?
C15 N11 C1 129.7(4) . . ?
N11 N12 Mn2 120.2(2) . . ?
C13 N12 Mn2 132.7(3) . . ?
C13 N12 N11 106.2(3) . . ?
N12 C13 C14 110.1(4) . . ?
N12 C13 C16 121.8(3) . . ?
C14 C13 C16 128.0(4) . . ?
C13 C14 C21 127.8(4) . . ?
C15 C14 C13 105.5(3) . . ?
C15 C14 C21 126.6(4) . . ?
N11 C15 C14 106.4(4) . . ?
N11 C15 C17 122.2(4) . . ?
C14 C15 C17 131.3(4) . . ?
C13 C16 H16A 109.5 . . ?
C13 C16 H16B 109.5 . . ?
C13 C16 H16C 109.5 . . ?
H16A C16 H16B 109.5 . . ?
H16A C16 H16C 109.5 . . ?
H16B C16 H16C 109.5 . . ?
C15 C17 H17A 109.5 . . ?
C15 C17 H17B 109.5 . . ?
C15 C17 H17C 109.5 . . ?
H17A C17 H17B 109.5 . . ?
H17A C17 H17C 109.5 . . ?
H17B C17 H17C 109.5 . . ?
C22 C21 C14 119.5(4) . . ?
C22 C21 C26 118.7(4) . . ?
C26 C21 C14 121.8(4) . . ?
C21 C22 H22 119.8 . . ?
C21 C22 C23 120.3(4) . . ?
C23 C22 H22 119.8 . . ?
C22 C23 H23 119.6 . . ?
C24 C23 C22 120.8(4) . . ?
C24 C23 H23 119.6 . . ?
C23 C24 C25 118.8(4) . . ?
C23 C24 C27 122.3(4) . . ?
C25 C24 C27 118.9(4) . . ?
C24 C25 H25 119.5 . . ?
C24 C25 C26 120.9(4) . . ?
C26 C25 H25 119.5 . . ?
C21 C26 H26 119.8 . . ?
C25 C26 C21 120.4(4) . . ?
C25 C26 H26 119.8 . . ?
O28 C27 C24 117.4(4) . . ?
O29 C27 C24 117.1(4) . . ?
O29 C27 O28 125.5(4) . . ?
C27 O28 Mn2 128.2(3) . 1_556 ?
C27 O29 Mn1 143.0(3) . 1_556 ?
N32 N31 Mn2 122.7(2) . . ?
C35 N31 Mn2 128.8(3) . . ?
C35 N31 N32 106.6(3) . . ?
N31 N32 C1 117.3(3) . . ?
C33 N32 C1 130.7(4) . . ?
C33 N32 N31 110.9(3) . . ?
N32 C33 C34 106.6(4) . . ?
N32 C33 C36 122.2(4) . . ?
C34 C33 C36 131.2(4) . . ?
C33 C34 C35 106.0(4) . . ?
C33 C34 C41 128.3(4) . . ?
C35 C34 C41 125.7(4) . . ?
N31 C35 C34 109.8(4) . . ?
N31 C35 C37 121.0(4) . . ?
C34 C35 C37 129.2(4) . . ?
C33 C36 H36A 109.5 . . ?
C33 C36 H36B 109.5 . . ?
C33 C36 H36C 109.5 . . ?
H36A C36 H36B 109.5 . . ?
H36A C36 H36C 109.5 . . ?
H36B C36 H36C 109.5 . . ?
C35 C37 H37A 109.5 . . ?
C35 C37 H37B 109.5 . . ?
C35 C37 H37C 109.5 . . ?
H37A C37 H37B 109.5 . . ?
H37A C37 H37C 109.5 . . ?
H37B C37 H37C 109.5 . . ?
C42 C41 C34 118.6(5) . . ?
C42 C41 C46 119.6(4) . . ?
C46 C41 C34 121.9(5) . . ?
C41 C42 H42 119.1 . . ?
C41 C42 C43 121.7(5) . . ?
C43 C42 H42 119.1 . . ?
C42 C43 H43 121.0 . . ?
C44 C43 C42 118.0(5) . . ?
C44 C43 H43 121.0 . . ?
C43 C44 C47 118.4(4) . . ?
C45 C44 C43 121.1(4) . . ?
C45 C44 C47 120.5(4) . . ?
C44 C45 H45 120.2 . . ?
C44 C45 C46 119.6(5) . . ?
C46 C45 H45 120.2 . . ?
C41 C46 C45 119.9(5) . . ?
C41 C46 H46 120.1 . . ?
C45 C46 H46 120.1 . . ?
O48 C47 C44 117.4(4) . . ?
O49 C47 C44 120.9(4) . . ?
O49 C47 O48 121.6(4) . . ?
Mn2 O48 Mn1 108.06(13) 1_655 1_655 ?
C47 O48 Mn1 136.7(2) . 1_655 ?
C47 O48 Mn2 96.0(3) . 1_655 ?
C47 O49 Mn2 85.1(3) . 1_655 ?
H51A C51 H51B 108.7 . . ?
N62 C51 H51A 110.5 . . ?
N62 C51 H51A 110.5 4 . ?
N62 C51 H51B 110.5 4 . ?
N62 C51 H51B 110.5 . . ?
N62 C51 N62 106.1(7) . 4 ?
N62 N61 Mn3 114.7(5) . . ?
N62 N61 Mn3B 131.2(5) . . ?
C65 N61 Mn3 142.2(8) . . ?
C65 N61 N62 102.9(7) . . ?
C65 N61 Mn3B 124.3(7) . . ?
C51 N62 N61 115.9(8) . . ?
C63 N62 C51 136.5(9) . . ?
C63 N62 N61 107.6(6) . . ?
N62 C63 C64 112.9(8) . . ?
N62 C63 C66 121.6(6) . . ?
C64 C63 C66 125.2(6) . . ?
C63 C64 C65 100.4(7) . . ?
C63 C64 C71 125.5(8) . . ?
C65 C64 C71 134.1(8) . . ?
N61 C65 C64 116.1(8) . . ?
N61 C65 C67 122.3(9) . . ?
C64 C65 C67 121.3(8) . . ?
C63 C66 H66A 109.5 . . ?
C63 C66 H66B 109.5 . . ?
C63 C66 H66C 109.5 . . ?
H66A C66 H66B 109.5 . . ?
H66A C66 H66C 109.5 . . ?
H66B C66 H66C 109.5 . . ?
C65 C67 H67A 109.5 . . ?
C65 C67 H67B 109.5 . . ?
C65 C67 H67C 109.5 . . ?
H67A C67 H67B 109.5 . . ?
H67A C67 H67C 109.5 . . ?
H67B C67 H67C 109.5 . . ?
C72 C71 C64 121.9(5) . . ?
C72 C71 C76 115.2(6) . . ?
C76 C71 C64 122.7(7) . . ?
C71 C72 H72 119.5 . . ?
C71 C72 C73 121.1(5) . . ?
C73 C72 H72 119.5 . . ?
C72 C73 H73 118.4 . . ?
C74 C73 C72 123.3(5) . . ?
C74 C73 H73 118.4 . . ?
C73 C74 C77 123.6(5) . . ?
C75 C74 C73 116.5(5) . . ?
C75 C74 C77 119.6(4) . . ?
C74 C75 H75 120.2 . . ?
C74 C75 C76 119.6(6) . . ?
C76 C75 H75 120.2 . . ?
C71 C76 C75 123.8(8) . . ?
C71 C76 H76 118.1 . . ?
C75 C76 H76 118.1 . . ?
O78 C77 C74 116.5(3) . . ?
O79 C77 C74 117.5(4) . . ?
O79 C77 O78 126.1(4) . . ?
C77 O78 Mn2 125.9(3) . . ?
C77 O79 Mn1 144.9(3) . . ?
C82 O81 C85 102.9(7) . . ?
O81 C82 H82A 110.9 . . ?
O81 C82 H82B 110.9 . . ?
H82A C82 H82B 108.9 . . ?
C83 C82 O81 104.2(8) . . ?
C83 C82 H82A 110.9 . . ?
C83 C82 H82B 110.9 . . ?
C82 C83 H83A 110.4 . . ?
C82 C83 H83B 110.4 . . ?
H83A C83 H83B 108.6 . . ?
C84 C83 C82 106.8(10) . . ?
C84 C83 H83A 110.4 . . ?
C84 C83 H83B 110.4 . . ?
C83 C84 H84A 110.2 . . ?
C83 C84 H84B 110.2 . . ?
H84A C84 H84B 108.5 . . ?
C85 C84 C83 107.5(8) . . ?
C85 C84 H84A 110.2 . . ?
C85 C84 H84B 110.2 . . ?
O81 C85 H85A 110.3 . . ?
O81 C85 H85B 110.3 . . ?
C84 C85 O81 107.0(7) . . ?
C84 C85 H85A 110.3 . . ?
C84 C85 H85B 110.3 . . ?
H85A C85 H85B 108.6 . . ?
N61 Mn3B Br1 111.0(3) 4 . ?
N61 Mn3B Br1 111.0(3) . . ?
N61 Mn3B N61 74.3(5) 4 . ?
O2 Mn3B Br1 102.7(4) . . ?
O2 Mn3B Br1 102.7(4) 4 . ?
O2 Mn3B N61 145.7(5) 4 . ?
O2 Mn3B N61 145.7(5) . 4 ?
O2 Mn3B N61 88.1(4) . . ?
O2 Mn3B N61 88.1(4) 4 4 ?
O2 Mn3B O2 90.8(6) 4 . ?
C3 O2 Mn3 102.2(8) . . ?
C3 O2 Mn3B 125.1(8) . . ?
C6 O2 Mn3 143.4(8) . . ?
C6 O2 Mn3B 123.5(8) . . ?
C6 O2 C3 110.2 . . ?
O2 C3 H2 110.5 . . ?
O2 C3 H3 110.5 . . ?
O2 C3 C4 106.2 . . ?
H2 C3 H3 108.7 . . ?
C4 C3 H2 110.5 . . ?
C4 C3 H3 110.5 . . ?
C3 C4 H4A 111.4 . . ?
C3 C4 H4B 111.4 . . ?
C3 C4 C5 101.7 . . ?
H4A C4 H4B 109.3 . . ?
C5 C4 H4A 111.4 . . ?
C5 C4 H4B 111.4 . . ?
C4 C5 H5A 111.4 . . ?
C4 C5 H5B 111.4 . . ?
H5A C5 H5B 109.3 . . ?
C6 C5 C4 101.8 . . ?
C6 C5 H5A 111.4 . . ?
C6 C5 H5B 111.4 . . ?
O2 C6 C5 106.2 . . ?
O2 C6 H6A 110.5 . . ?
O2 C6 H6B 110.5 . . ?
C5 C6 H6A 110.5 . . ?
C5 C6 H6B 110.5 . . ?
H6A C6 H6B 108.7 . . ?

loop_
_geom_bond_atom_site_label_1
_geom_bond_atom_site_label_2
_geom_bond_distance
_geom_bond_site_symmetry_2
_geom_bond_publ_flag
Mn1 O29 2.113(3) 3_657 ?
Mn1 O29 2.113(3) 1_554 ?
Mn1 O48 2.242(3) 3_756 ?
Mn1 O48 2.242(3) 1_455 ?
Mn1 O79 2.120(3) 3_656 ?
Mn1 O79 2.120(3) . ?
Br1 Mn3B 2.549(8) . ?
C1 H1A 0.9900 . ?
C1 H1B 0.9900 . ?
C1 N11 1.447(5) . ?
C1 N32 1.451(5) . ?
Mn2 N12 2.328(3) . ?
Mn2 O28 2.107(3) 1_554 ?
Mn2 N31 2.247(3) . ?
Mn2 O48 2.182(3) 1_455 ?
Mn2 O49 2.444(3) 1_455 ?
Mn2 O78 2.087(3) . ?
Br2 Mn3 2.588(11) . ?
Mn3 N61 2.090(9) 4 ?
Mn3 N61 2.090(9) . ?
Mn3 O2 2.127(12) . ?
Mn3 O2 2.127(12) 4 ?
N11 N12 1.348(5) . ?
N11 C15 1.366(5) . ?
N12 C13 1.334(5) . ?
C13 C14 1.416(5) . ?
C13 C16 1.506(7) . ?
C14 C15 1.380(7) . ?
C14 C21 1.470(5) . ?
C15 C17 1.488(7) . ?
C16 H16A 0.9800 . ?
C16 H16B 0.9800 . ?
C16 H16C 0.9800 . ?
C17 H17A 0.9800 . ?
C17 H17B 0.9800 . ?
C17 H17C 0.9800 . ?
C21 C22 1.385(6) . ?
C21 C26 1.403(6) . ?
C22 H22 0.9500 . ?
C22 C23 1.404(6) . ?
C23 H23 0.9500 . ?
C23 C24 1.382(7) . ?
C24 C25 1.386(6) . ?
C24 C27 1.498(5) . ?
C25 H25 0.9500 . ?
C25 C26 1.390(6) . ?
C26 H26 0.9500 . ?
C27 O28 1.272(5) . ?
C27 O29 1.247(6) . ?
N31 N32 1.373(5) . ?
N31 C35 1.327(5) . ?
N32 C33 1.361(5) . ?
C33 C34 1.382(6) . ?
C33 C36 1.501(7) . ?
C34 C35 1.421(6) . ?
C34 C41 1.486(6) . ?
C35 C37 1.497(7) . ?
C36 H36A 0.9800 . ?
C36 H36B 0.9800 . ?
C36 H36C 0.9800 . ?
C37 H37A 0.9800 . ?
C37 H37B 0.9800 . ?
C37 H37C 0.9800 . ?
C41 C42 1.387(8) . ?
C41 C46 1.394(8) . ?
C42 H42 0.9500 . ?
C42 C43 1.412(7) . ?
C43 H43 0.9500 . ?
C43 C44 1.406(7) . ?
C44 C45 1.388(8) . ?
C44 C47 1.510(6) . ?
C45 H45 0.9500 . ?
C45 C46 1.422(7) . ?
C46 H46 0.9500 . ?
C47 O48 1.284(6) . ?
C47 O49 1.243(5) . ?
C51 H51A 0.9900 . ?
C51 H51B 0.9900 . ?
C51 N62 1.426(7) 4 ?
C51 N62 1.426(7) . ?
N61 N62 1.442(10) . ?
N61 C65 1.267(10) . ?
N61 Mn3B 2.244(9) . ?
N62 C63 1.333(9) . ?
C63 C64 1.335(10) . ?
C63 C66 1.613(10) . ?
C64 C65 1.432(12) . ?
C64 C71 1.496(10) . ?
C65 C67 1.580(11) . ?
C66 H66A 0.9800 . ?
C66 H66B 0.9800 . ?
C66 H66C 0.9800 . ?
C67 H67A 0.9800 . ?
C67 H67B 0.9800 . ?
C67 H67C 0.9800 . ?
C71 C72 1.321(8) . ?
C71 C76 1.347(9) . ?
C72 H72 0.9500 . ?
C72 C73 1.375(7) . ?
C73 H73 0.9500 . ?
C73 C74 1.331(6) . ?
C74 C75 1.329(9) . ?
C74 C77 1.510(6) . ?
C75 H75 0.9500 . ?
C75 C76 1.386(12) . ?
C76 H76 0.9500 . ?
C77 O78 1.261(6) . ?
C77 O79 1.240(5) . ?
O81 C82 1.533(11) . ?
O81 C85 1.534(11) . ?
C82 H82A 0.9900 . ?
C82 H82B 0.9900 . ?
C82 C83 1.456(15) . ?
C83 H83A 0.9900 . ?
C83 H83B 0.9900 . ?
C83 C84 1.403(13) . ?
C84 H84A 0.9900 . ?
C84 H84B 0.9900 . ?
C84 C85 1.397(11) . ?
C85 H85A 0.9900 . ?
C85 H85B 0.9900 . ?
Mn3B O2 2.136(11) 4 ?
Mn3B O2 2.136(11) . ?
O2 C3 1.4367 . ?
O2 C6 1.4367 . ?
C3 H2 0.9900 . ?
C3 H3 0.9900 . ?
C3 C4 1.5338 . ?
C4 H4A 0.9900 . ?
C4 H4B 0.9900 . ?
C4 C5 1.5376 . ?
C5 H5A 0.9900 . ?
C5 H5B 0.9900 . ?
C5 C6 1.5336 . ?
C6 H6A 0.9900 . ?
C6 H6B 0.9900 . ?

loop_
_geom_torsion_atom_site_label_1
_geom_torsion_atom_site_label_2
_geom_torsion_atom_site_label_3
_geom_torsion_atom_site_label_4
_geom_torsion
_geom_torsion_site_symmetry_1
_geom_torsion_site_symmetry_2
_geom_torsion_site_symmetry_3
_geom_torsion_site_symmetry_4
_geom_torsion_publ_flag
C1 N11 N12 Mn2 10.0(5) . . . . ?
C1 N11 N12 C13 -179.2(4) . . . . ?
C1 N11 C15 C14 179.3(4) . . . . ?
C1 N11 C15 C17 0.9(8) . . . . ?
C1 N32 C33 C34 168.6(4) . . . . ?
C1 N32 C33 C36 -11.0(7) . . . . ?
Mn2 N12 C13 C14 168.2(3) . . . . ?
Mn2 N12 C13 C16 -12.3(7) . . . . ?
Mn2 N31 N32 C1 -5.1(5) . . . . ?
Mn2 N31 N32 C33 164.2(3) . . . . ?
Mn2 N31 C35 C34 -163.5(3) . . . . ?
Mn2 N31 C35 C37 15.7(7) . . . . ?
Mn3 N61 N62 C51 -3.3(8) . . . . ?
Mn3 N61 N62 C63 177.6(4) . . . . ?
Mn3 N61 C65 C64 -177.5(7) . . . . ?
Mn3 N61 C65 C67 8.7(16) . . . . ?
Mn3 O2 C3 C4 150.8(8) . . . . ?
Mn3 O2 C6 C5 -162.9(13) . . . . ?
N11 C1 N32 N31 67.4(4) . . . . ?
N11 C1 N32 C33 -99.4(5) . . . . ?
N11 N12 C13 C14 -1.0(5) . . . . ?
N11 N12 C13 C16 178.6(5) . . . . ?
N12 N11 C15 C14 -1.4(5) . . . . ?
N12 N11 C15 C17 -179.8(5) . . . . ?
N12 C13 C14 C15 0.1(5) . . . . ?
N12 C13 C14 C21 -177.7(4) . . . . ?
C13 C14 C15 N11 0.7(5) . . . . ?
C13 C14 C15 C17 179.0(6) . . . . ?
C13 C14 C21 C22 133.3(6) . . . . ?
C13 C14 C21 C26 -48.4(8) . . . . ?
C14 C21 C22 C23 179.7(6) . . . . ?
C14 C21 C26 C25 179.9(5) . . . . ?
C15 N11 N12 Mn2 -169.3(3) . . . . ?
C15 N11 N12 C13 1.5(5) . . . . ?
C15 C14 C21 C22 -44.0(8) . . . . ?
C15 C14 C21 C26 134.3(6) . . . . ?
C16 C13 C14 C15 -179.3(5) . . . . ?
C16 C13 C14 C21 2.9(9) . . . . ?
C21 C14 C15 N11 178.6(4) . . . . ?
C21 C14 C15 C17 -3.2(9) . . . . ?
C21 C22 C23 C24 -1.6(10) . . . . ?
C22 C21 C26 C25 -1.7(9) . . . . ?
C22 C23 C24 C25 2.1(9) . . . . ?
C22 C23 C24 C27 -177.9(6) . . . . ?
C23 C24 C25 C26 -2.5(9) . . . . ?
C23 C24 C27 O28 22.1(8) . . . . ?
C23 C24 C27 O29 -159.0(5) . . . . ?
C24 C25 C26 C21 2.4(9) . . . . ?
C24 C27 O28 Mn2 168.9(3) . . . 1_556 ?
C24 C27 O29 Mn1 -176.8(4) . . . 1_556 ?
C25 C24 C27 O28 -157.9(5) . . . . ?
C25 C24 C27 O29 20.9(7) . . . . ?
C26 C21 C22 C23 1.3(9) . . . . ?
C27 C24 C25 C26 177.5(5) . . . . ?
O28 C27 O29 Mn1 1.9(9) . . . 1_556 ?
O29 C27 O28 Mn2 -9.8(8) . . . 1_556 ?
N31 N32 C33 C34 1.2(5) . . . . ?
N31 N32 C33 C36 -178.4(4) . . . . ?
N32 C1 N11 N12 -70.2(5) . . . . ?
N32 C1 N11 C15 109.0(5) . . . . ?
N32 N31 C35 C34 0.7(5) . . . . ?
N32 N31 C35 C37 180.0(5) . . . . ?
N32 C33 C34 C35 -0.7(5) . . . . ?
N32 C33 C34 C41 -179.7(5) . . . . ?
C33 C34 C35 N31 0.0(6) . . . . ?
C33 C34 C35 C37 -179.2(6) . . . . ?
C33 C34 C41 C42 130.6(6) . . . . ?
C33 C34 C41 C46 -50.6(8) . . . . ?
C34 C41 C42 C43 175.5(5) . . . . ?
C34 C41 C46 C45 -176.2(5) . . . . ?
C35 N31 N32 C1 -170.5(4) . . . . ?
C35 N31 N32 C33 -1.2(5) . . . . ?
C35 C34 C41 C42 -48.2(7) . . . . ?
C35 C34 C41 C46 130.5(6) . . . . ?
C36 C33 C34 C35 178.9(5) . . . . ?
C36 C33 C34 C41 -0.2(9) . . . . ?
C41 C34 C35 N31 179.0(5) . . . . ?
C41 C34 C35 C37 -0.1(9) . . . . ?
C41 C42 C43 C44 0.1(8) . . . . ?
C42 C41 C46 C45 2.5(9) . . . . ?
C42 C43 C44 C45 4.0(8) . . . . ?
C42 C43 C44 C47 -175.1(4) . . . . ?
C43 C44 C45 C46 -4.8(9) . . . . ?
C43 C44 C47 O48 7.2(6) . . . . ?
C43 C44 C47 O49 -172.5(4) . . . . ?
C44 C45 C46 C41 1.5(10) . . . . ?
C44 C47 O48 Mn1 64.5(5) . . . 1_655 ?
C44 C47 O48 Mn2 -171.0(3) . . . 1_655 ?
C44 C47 O49 Mn2 171.9(4) . . . 1_655 ?
C45 C44 C47 O48 -171.9(5) . . . . ?
C45 C44 C47 O49 8.4(7) . . . . ?
C46 C41 C42 C43 -3.3(9) . . . . ?
C47 C44 C45 C46 174.3(5) . . . . ?
O48 C47 O49 Mn2 -7.7(4) . . . 1_655 ?
O49 C47 O48 Mn1 -115.8(4) . . . 1_655 ?
O49 C47 O48 Mn2 8.7(4) . . . 1_655 ?
C51 N62 C63 C64 -178.0(7) . . . . ?
C51 N62 C63 C66 -4.3(10) . . . . ?
N61 N62 C63 C64 0.8(7) . . . . ?
N61 N62 C63 C66 174.4(6) . . . . ?
N62 C51 N62 N61 -68.4(11) 4 . . . ?
N62 C51 N62 C63 110.3(10) 4 . . . ?
N62 N61 C65 C64 -3.6(9) . . . . ?
N62 N61 C65 C67 -177.4(8) . . . . ?
N62 C63 C64 C65 -2.6(7) . . . . ?
N62 C63 C64 C71 176.5(6) . . . . ?
C63 C64 C65 N61 4.1(9) . . . . ?
C63 C64 C65 C67 177.9(8) . . . . ?
C63 C64 C71 C72 88.6(10) . . . . ?
C63 C64 C71 C76 -97.8(13) . . . . ?
C64 C71 C72 C73 166.0(8) . . . . ?
C64 C71 C76 C75 -171.0(14) . . . . ?
C65 N61 N62 C51 -179.2(6) . . . . ?
C65 N61 N62 C63 1.7(8) . . . . ?
C65 C64 C71 C72 -92.6(11) . . . . ?
C65 C64 C71 C76 81.0(15) . . . . ?
C66 C63 C64 C65 -176.0(6) . . . . ?
C66 C63 C64 C71 3.1(10) . . . . ?
C71 C64 C65 N61 -174.9(8) . . . . ?
C71 C64 C65 C67 -1.1(14) . . . . ?
C71 C72 C73 C74 7.6(10) . . . . ?
C72 C71 C76 C75 3(2) . . . . ?
C72 C73 C74 C75 -1.1(12) . . . . ?
C72 C73 C74 C77 -175.6(5) . . . . ?
C73 C74 C75 C76 -4.0(19) . . . . ?
C73 C74 C77 O78 10.8(7) . . . . ?
C73 C74 C77 O79 -169.6(5) . . . . ?
C74 C75 C76 C71 3(3) . . . . ?
C74 C77 O78 Mn2 -175.9(3) . . . . ?
C74 C77 O79 Mn1 165.3(4) . . . . ?
C75 C74 C77 O78 -163.5(9) . . . . ?
C75 C74 C77 O79 16.1(10) . . . . ?
C76 C71 C72 C73 -8.0(13) . . . . ?
C77 C74 C75 C76 170.7(13) . . . . ?
O78 C77 O79 Mn1 -15.1(9) . . . . ?
O79 C77 O78 Mn2 4.5(6) . . . . ?
O81 C82 C83 C84 29.8(12) . . . . ?
C82 O81 C85 C84 -7.2(9) . . . . ?
C82 C83 C84 C85 -35.9(11) . . . . ?
C83 C84 C85 O81 26.3(10) . . . . ?
C85 O81 C82 C83 -13.3(11) . . . . ?
Mn3B N61 N62 C51 15.1(9) . . . . ?
Mn3B N61 N62 C63 -163.9(5) . . . . ?
Mn3B N61 C65 C64 163.4(6) . . . . ?
Mn3B N61 C65 C67 -10.4(12) . . . . ?
Mn3B O2 C3 C4 155.8(9) . . . . ?
Mn3B O2 C6 C5 -179.9(9) . . . . ?
O2 C3 C4 C5 30.5 . . . . ?
C3 O2 C6 C5 -12.0 . . . . ?
C3 C4 C5 C6 -36.3 . . . . ?
C4 C5 C6 O2 30.5 . . . . ?
C6 O2 C3 C4 -12.0 . . . . ?

loop_
_smtbx_masks_void_nr
_smtbx_masks_void_average_x
_smtbx_masks_void_average_y
_smtbx_masks_void_average_z
_smtbx_masks_void_volume
_smtbx_masks_void_count_electrons
_smtbx_masks_void_content
1 -0.093 0.015 0.325 7.3 0.0 '0 THF'
2 0.353 0.250 -0.929 577.0 146.2 '3.5 THF'
3 -0.093 0.485 0.325 7.3 0.0 '0 THF'
4 0.093 0.515 0.675 7.3 0.0 '0 THF'
5 -0.353 0.750 -0.198 577.0 146.9 '3.5 THF'
6 0.093 0.985 0.675 7.3 0.0 '0 THF'
